data_4035235
loop_
_publ_author_name
'Halli, Juliette'
'Kramer, Philipp'
'Grimmer, Jennifer'
'Bolte, Michael'
'Manolikakes, Georg'

_publ_section_title
;
 Bi(OTf)<sub>3</sub>-Catalyzed Diastereoselective One-Pot Synthesis of
 1,3-Diamines with Three Continuous Stereogenic Centers.
;
_journal_issue 19
_journal_name_full 'The Journal of organic chemistry'
_journal_page_first 12007
_journal_page_last 12022
_journal_paper_doi 10.1021/acs.joc.8b01925
_journal_volume 83
_journal_year 2018
_chemical_formula_moiety 'C30 H30 N2 O4'
_chemical_formula_sum 'C30 H30 N2 O4'
_chemical_formula_weight 482.56
_space_group_crystal_system monoclinic
_space_group_IT_number 14
_space_group_name_Hall '-P 2yn'
_space_group_name_H-M_alt 'P 1 21/n 1'
_atom_sites_solution_hydrogens mixed
_audit_creation_method SHELXL-2014/7
_cell_angle_alpha 90
_cell_angle_beta 111.478(9)
_cell_angle_gamma 90
_cell_formula_units_Z 4
_cell_length_a 11.880(3)
_cell_length_b 18.397(4)
_cell_length_c 13.284(3)
_cell_measurement_reflns_used 9976
_cell_measurement_temperature 293(2)
_cell_measurement_theta_max 72.06
_cell_measurement_theta_min 4.31
_cell_volume 2701.7(11)
_computing_cell_refinement 'APEX2 (Bruker, 2004)'
_computing_data_collection 'APEX2 (Bruker, 2004)'
_computing_data_reduction 'SAINT (Bruker, 1998)'
_computing_molecular_graphics 'XP in SHELXTL-Plus (Sheldrick, 2008)'
_computing_publication_material SHELXL
_computing_structure_refinement 'SHELXL-2014/7 (Sheldrick, 2014)'
_computing_structure_solution 'SHELXS (Sheldrick, 2008)'
_diffrn_ambient_temperature 293(2)
_diffrn_measured_fraction_theta_full 0.946
_diffrn_measured_fraction_theta_max 0.929
_diffrn_measurement_device_type 'APEX2 CCD three-circle diffractometer'
_diffrn_measurement_method \w
_diffrn_radiation_type CuK\a
_diffrn_radiation_wavelength 1.54178
_diffrn_reflns_av_R_equivalents 0.0445
_diffrn_reflns_av_unetI/netI 0.0208
_diffrn_reflns_Laue_measured_fraction_full 0.946
_diffrn_reflns_Laue_measured_fraction_max 0.929
_diffrn_reflns_limit_h_max 14
_diffrn_reflns_limit_h_min -14
_diffrn_reflns_limit_k_max 22
_diffrn_reflns_limit_k_min -22
_diffrn_reflns_limit_l_max 16
_diffrn_reflns_limit_l_min -14
_diffrn_reflns_number 42071
_diffrn_reflns_point_group_measured_fraction_full 0.946
_diffrn_reflns_point_group_measured_fraction_max 0.929
_diffrn_reflns_theta_full 68.000
_diffrn_reflns_theta_max 69.640
_diffrn_reflns_theta_min 4.309
_diffrn_source 'Incoatec I\mS microfocus X-ray source'
_exptl_absorpt_coefficient_mu 0.633
_exptl_absorpt_correction_T_max 1.000
_exptl_absorpt_correction_T_min 0.818
_exptl_absorpt_correction_type multi-scan
_exptl_absorpt_process_details 'SADABS (Sheldrick, 2003)'
_exptl_crystal_colour colourless
_exptl_crystal_density_diffrn 1.186
_exptl_crystal_description block
_exptl_crystal_F_000 1024
_exptl_crystal_size_max 0.180
_exptl_crystal_size_mid 0.150
_exptl_crystal_size_min 0.130
_refine_diff_density_max 0.242
_refine_diff_density_min -0.219
_refine_diff_density_rms 0.037
_refine_ls_extinction_method none
_refine_ls_goodness_of_fit_ref 1.070
_refine_ls_hydrogen_treatment mixed
_refine_ls_matrix_type full
_refine_ls_number_parameters 334
_refine_ls_number_reflns 4738
_refine_ls_number_restraints 0
_refine_ls_restrained_S_all 1.070
_refine_ls_R_factor_all 0.0586
_refine_ls_R_factor_gt 0.0513
_refine_ls_shift/su_max 0.000
_refine_ls_shift/su_mean 0.000
_refine_ls_structure_factor_coef Fsqd
_refine_ls_weighting_details 'w=1/[\s^2^(Fo^2^)+(0.0898P)^2^+0.4101P] where P=(Fo^2^+2Fc^2^)/3'
_refine_ls_weighting_scheme calc
_refine_ls_wR_factor_gt 0.1501
_refine_ls_wR_factor_ref 0.1578
_reflns_Friedel_coverage 0.000
_reflns_number_gt 3929
_reflns_number_total 4738
_reflns_threshold_expression 'I > 2\s(I)'
_cod_data_source_file jo8b01925_si_001.cif
_cod_data_source_block ma76
_cod_original_sg_symbol_H-M 'P 21/n'
_cod_database_code 4035235
_shelx_shelxl_version_number 2014/7
_shelx_space_group_comment
; 
The symmetry employed for this shelxl refinement is uniquely defined 
by the following loop, which should always be used as a source of 
symmetry information in preference to the above space-group names. 
They are only intended as comments. 
;
_shelx_estimated_absorpt_t_min 0.895
_shelx_estimated_absorpt_t_max 0.922

loop_
_space_group_symop_operation_xyz
'x, y, z'
'-x+1/2, y+1/2, -z+1/2'
'-x, -y, -z'
'x-1/2, -y-1/2, z-1/2'

loop_
_atom_site_label
_atom_site_type_symbol
_atom_site_fract_x
_atom_site_fract_y
_atom_site_fract_z
_atom_site_U_iso_or_equiv
_atom_site_adp_type
_atom_site_occupancy
_atom_site_site_symmetry_order
_atom_site_calc_flag
_atom_site_refinement_flags_posn
_atom_site_refinement_flags_adp
N1 N 0.40471(12) 0.63536(7) 0.40528(10) 0.0517(3) Uani 1 1 d . .
H1 H 0.3998(17) 0.6792(11) 0.3770(15) 0.066(5) Uiso 1 1 d . .
N2 N 0.68154(13) 0.63509(7) 0.68661(10) 0.0548(4) Uani 1 1 d . .
H2 H 0.6683(16) 0.5947(10) 0.6712(15) 0.055(5) Uiso 1 1 d . .
O1 O 0.38987(13) 0.51494(6) 0.37788(10) 0.0775(4) Uani 1 1 d . .
O2 O 0.81974(12) 0.71061(6) 0.80375(10) 0.0714(4) Uani 1 1 d . .
O3 O 0.84046(12) 0.58878(6) 0.81681(10) 0.0681(4) Uani 1 1 d . .
C1 C 0.39675(14) 0.57647(8) 0.34396(13) 0.0552(4) Uani 1 1 d . .
C2 C 0.41140(14) 0.62982(8) 0.51725(12) 0.0517(4) Uani 1 1 d . .
H2A H 0.4552 0.5851 0.5483 0.062 Uiso 1 1 calc R U
C3 C 0.48339(14) 0.69493(8) 0.58468(12) 0.0513(4) Uani 1 1 d . .
H3 H 0.4525 0.7390 0.5420 0.062 Uiso 1 1 calc R U
C4 C 0.62066(14) 0.69201(7) 0.60916(12) 0.0503(4) Uani 1 1 d . .
H4 H 0.6538 0.7383 0.6440 0.060 Uiso 1 1 calc R U
C5 C 0.78287(15) 0.65010(8) 0.77095(12) 0.0539(4) Uani 1 1 d . .
C6 C 0.95498(17) 0.59790(10) 0.90487(15) 0.0720(5) Uani 1 1 d . .
H6A H 0.9895 0.6443 0.8966 0.086 Uiso 1 1 calc R U
H6B H 1.0098 0.5600 0.9006 0.086 Uiso 1 1 calc R U
C7 C 0.46384(18) 0.70420(11) 0.69159(15) 0.0719(5) Uani 1 1 d . .
H7A H 0.3787 0.7061 0.6777 0.108 Uiso 1 1 calc R U
H7B H 0.4992 0.6638 0.7382 0.108 Uiso 1 1 calc R U
H7C H 0.5014 0.7485 0.7259 0.108 Uiso 1 1 calc R U
C11 C 0.28549(16) 0.62451(10) 0.52115(14) 0.0620(4) Uani 1 1 d . .
C12 C 0.2563(2) 0.56833(13) 0.5744(2) 0.0935(7) Uani 1 1 d . .
H12 H 0.3127 0.5321 0.6061 0.112 Uiso 1 1 calc R U
C13 C 0.1414(4) 0.5654(2) 0.5812(3) 0.1285(11) Uani 1 1 d . .
H13 H 0.1219 0.5275 0.6182 0.154 Uiso 1 1 calc R U
C14 C 0.0579(3) 0.6183(2) 0.5334(3) 0.1217(12) Uani 1 1 d . .
H14 H -0.0185 0.6160 0.5376 0.146 Uiso 1 1 calc R U
C15 C 0.0859(2) 0.6735(2) 0.4803(2) 0.1083(9) Uani 1 1 d . .
H15 H 0.0287 0.7093 0.4480 0.130 Uiso 1 1 calc R U
C16 C 0.19893(17) 0.67734(13) 0.47347(16) 0.0797(6) Uani 1 1 d . .
H16 H 0.2173 0.7157 0.4366 0.096 Uiso 1 1 calc R U
C21 C 0.39722(16) 0.58789(9) 0.23245(15) 0.0620(4) Uani 1 1 d . .
C22 C 0.4079(3) 0.52711(14) 0.1756(3) 0.1228(11) Uani 1 1 d . .
H22 H 0.4153 0.4814 0.2071 0.147 Uiso 1 1 calc R U
C23 C 0.4076(5) 0.5340(2) 0.0725(3) 0.1655(19) Uani 1 1 d . .
H23 H 0.4133 0.4927 0.0344 0.199 Uiso 1 1 calc R U
C24 C 0.3990(4) 0.6010(2) 0.0251(3) 0.1347(12) Uani 1 1 d . .
H24 H 0.4009 0.6051 -0.0440 0.162 Uiso 1 1 calc R U
C25 C 0.3877(3) 0.66114(17) 0.0797(2) 0.1023(8) Uani 1 1 d . .
H25 H 0.3812 0.7068 0.0480 0.123 Uiso 1 1 calc R U
C26 C 0.3859(2) 0.65413(12) 0.18211(16) 0.0820(6) Uani 1 1 d . .
H26 H 0.3768 0.6956 0.2185 0.098 Uiso 1 1 calc R U
C41 C 0.65741(14) 0.68538(9) 0.51348(13) 0.0569(4) Uani 1 1 d . .
O42 O 0.62548(11) 0.74179(7) 0.44140(10) 0.0696(3) Uani 1 1 d . .
C43 C 0.6681(2) 0.72468(16) 0.36065(17) 0.0899(7) Uani 1 1 d . .
C44 C 0.7229(2) 0.66065(19) 0.3821(2) 0.1073(9) Uani 1 1 d . .
H44 H 0.7588 0.6367 0.3399 0.129 Uiso 1 1 calc R U
C45 C 0.71690(19) 0.63526(13) 0.48016(18) 0.0825(6) Uani 1 1 d . .
H45 H 0.7485 0.5918 0.5149 0.099 Uiso 1 1 calc R U
C46 C 0.6436(3) 0.7807(2) 0.2728(2) 0.1376(13) Uani 1 1 d . .
H46A H 0.6824 0.8255 0.3035 0.206 Uiso 1 1 calc R U
H46B H 0.5580 0.7884 0.2392 0.206 Uiso 1 1 calc R U
H46C H 0.6747 0.7639 0.2197 0.206 Uiso 1 1 calc R U
C61 C 0.94581(18) 0.59524(9) 1.01325(15) 0.0662(5) Uani 1 1 d . .
C62 C 0.8396(2) 0.59603(17) 1.0286(2) 0.1083(9) Uani 1 1 d . .
H62 H 0.7676 0.5988 0.9690 0.130 Uiso 1 1 calc R U
C63 C 0.8363(3) 0.5927(2) 1.1320(3) 0.1415(14) Uani 1 1 d . .
H63 H 0.7626 0.5941 1.1415 0.170 Uiso 1 1 calc R U
C64 C 0.9430(4) 0.58737(18) 1.2205(2) 0.1197(10) Uani 1 1 d . .
H64 H 0.9417 0.5824 1.2898 0.144 Uiso 1 1 calc R U
C65 C 1.0496(3) 0.58943(16) 1.2054(2) 0.1093(9) Uani 1 1 d . .
H65 H 1.1219 0.5885 1.2648 0.131 Uiso 1 1 calc R U
C66 C 1.0513(2) 0.59284(12) 1.10337(17) 0.0878(7) Uani 1 1 d . .
H66 H 1.1253 0.5936 1.0943 0.105 Uiso 1 1 calc R U

loop_
_atom_site_aniso_label
_atom_site_aniso_U_11
_atom_site_aniso_U_22
_atom_site_aniso_U_33
_atom_site_aniso_U_23
_atom_site_aniso_U_13
_atom_site_aniso_U_12
N1 0.0578(8) 0.0392(6) 0.0528(7) -0.0032(5) 0.0139(6) 0.0006(5)
N2 0.0637(8) 0.0339(6) 0.0513(7) 0.0017(5) 0.0030(6) -0.0047(6)
O1 0.1017(10) 0.0401(6) 0.0713(8) -0.0069(5) 0.0084(7) -0.0002(6)
O2 0.0800(8) 0.0427(6) 0.0661(7) -0.0003(5) -0.0031(6) -0.0113(5)
O3 0.0721(8) 0.0448(6) 0.0634(7) 0.0073(5) -0.0036(6) -0.0005(5)
C1 0.0488(8) 0.0445(8) 0.0604(9) -0.0086(7) 0.0058(7) 0.0034(6)
C2 0.0547(8) 0.0418(7) 0.0513(8) 0.0006(6) 0.0109(7) -0.0004(6)
C3 0.0578(9) 0.0404(7) 0.0508(8) -0.0030(6) 0.0141(7) -0.0012(6)
C4 0.0558(8) 0.0381(7) 0.0472(8) 0.0015(6) 0.0073(6) -0.0025(6)
C5 0.0627(9) 0.0405(7) 0.0492(8) 0.0029(6) 0.0095(7) -0.0045(7)
C6 0.0621(11) 0.0620(10) 0.0710(11) 0.0095(8) -0.0006(9) 0.0019(8)
C7 0.0783(12) 0.0744(11) 0.0641(10) -0.0174(9) 0.0275(9) -0.0103(9)
C11 0.0621(10) 0.0649(10) 0.0557(9) -0.0130(8) 0.0177(8) -0.0134(8)
C12 0.0980(17) 0.0808(13) 0.1099(18) -0.0062(12) 0.0476(14) -0.0289(12)
C13 0.126(3) 0.138(3) 0.143(3) -0.022(2) 0.075(2) -0.064(2)
C14 0.0785(17) 0.189(3) 0.108(2) -0.055(2) 0.0465(16) -0.041(2)
C15 0.0642(13) 0.172(3) 0.0821(15) -0.0329(17) 0.0190(11) 0.0084(16)
C16 0.0617(11) 0.1057(15) 0.0665(11) -0.0078(11) 0.0174(9) 0.0079(11)
C21 0.0552(9) 0.0607(9) 0.0672(10) -0.0159(8) 0.0189(8) -0.0006(7)
C22 0.200(3) 0.0761(15) 0.142(2) -0.0403(15) 0.121(3) -0.0352(17)
C23 0.288(5) 0.113(2) 0.170(3) -0.060(2) 0.172(4) -0.058(3)
C24 0.187(4) 0.147(3) 0.104(2) -0.031(2) 0.094(2) -0.027(2)
C25 0.121(2) 0.1146(19) 0.0754(14) 0.0089(14) 0.0412(14) 0.0211(16)
C26 0.1011(15) 0.0774(12) 0.0614(11) 0.0002(9) 0.0226(10) 0.0297(11)
C41 0.0482(8) 0.0598(9) 0.0547(9) 0.0052(7) 0.0095(7) -0.0002(7)
O42 0.0678(7) 0.0789(8) 0.0595(7) 0.0180(6) 0.0204(6) 0.0024(6)
C43 0.0724(12) 0.137(2) 0.0614(11) 0.0138(12) 0.0262(10) 0.0011(14)
C44 0.0857(15) 0.162(3) 0.0824(15) 0.0033(16) 0.0409(13) 0.0324(17)
C45 0.0735(12) 0.0949(14) 0.0770(13) 0.0032(11) 0.0252(10) 0.0237(11)
C46 0.129(2) 0.208(4) 0.0843(17) 0.052(2) 0.0483(16) -0.003(2)
C61 0.0665(11) 0.0482(8) 0.0654(10) 0.0007(7) 0.0022(8) -0.0013(7)
C62 0.0769(15) 0.158(3) 0.0730(14) -0.0001(15) 0.0067(11) -0.0183(15)
C63 0.118(2) 0.217(4) 0.0914(19) -0.023(2) 0.0394(18) -0.045(2)
C64 0.149(3) 0.133(2) 0.0655(14) -0.0135(14) 0.0251(17) -0.025(2)
C65 0.113(2) 0.115(2) 0.0656(14) -0.0173(12) -0.0075(13) 0.0090(16)
C66 0.0765(13) 0.0870(14) 0.0726(13) -0.0148(10) -0.0052(10) 0.0077(10)

loop_
_atom_type_symbol
_atom_type_description
_atom_type_scat_dispersion_real
_atom_type_scat_dispersion_imag
_atom_type_scat_source
C C 0.0181 0.0091 'International Tables Vol C Tables 4.2.6.8 and 6.1.1.4'
H H 0.0000 0.0000 'International Tables Vol C Tables 4.2.6.8 and 6.1.1.4'
N N 0.0311 0.0180 'International Tables Vol C Tables 4.2.6.8 and 6.1.1.4'
O O 0.0492 0.0322 'International Tables Vol C Tables 4.2.6.8 and 6.1.1.4'

loop_
_geom_angle_atom_site_label_1
_geom_angle_atom_site_label_2
_geom_angle_atom_site_label_3
_geom_angle
C1 N1 C2 121.85(13)
C1 N1 H1 120.1(12)
C2 N1 H1 117.8(12)
C5 N2 C4 120.21(12)
C5 N2 H2 117.0(14)
C4 N2 H2 120.2(14)
C5 O3 C6 116.25(12)
O1 C1 N1 121.38(16)
O1 C1 C21 121.01(14)
N1 C1 C21 117.61(14)
N1 C2 C11 110.58(12)
N1 C2 C3 110.25(12)
C11 C2 C3 111.81(13)
N1 C2 H2A 108.0
C11 C2 H2A 108.0
C3 C2 H2A 108.0
C7 C3 C4 108.43(13)
C7 C3 C2 112.51(13)
C4 C3 C2 114.30(12)
C7 C3 H3 107.1
C4 C3 H3 107.1
C2 C3 H3 107.1
N2 C4 C41 108.51(13)
N2 C4 C3 112.71(12)
C41 C4 C3 116.08(12)
N2 C4 H4 106.3
C41 C4 H4 106.3
C3 C4 H4 106.3
O2 C5 N2 125.70(14)
O2 C5 O3 123.28(14)
N2 C5 O3 111.02(12)
O3 C6 C61 113.60(17)
O3 C6 H6A 108.8
C61 C6 H6A 108.8
O3 C6 H6B 108.8
C61 C6 H6B 108.8
H6A C6 H6B 107.7
C3 C7 H7A 109.5
C3 C7 H7B 109.5
H7A C7 H7B 109.5
C3 C7 H7C 109.5
H7A C7 H7C 109.5
H7B C7 H7C 109.5
C12 C11 C16 118.6(2)
C12 C11 C2 120.40(19)
C16 C11 C2 120.92(17)
C11 C12 C13 120.0(3)
C11 C12 H12 120.0
C13 C12 H12 120.0
C14 C13 C12 120.0(3)
C14 C13 H13 120.0
C12 C13 H13 120.0
C15 C14 C13 120.3(3)
C15 C14 H14 119.9
C13 C14 H14 119.9
C14 C15 C16 120.4(3)
C14 C15 H15 119.8
C16 C15 H15 119.8
C15 C16 C11 120.7(3)
C15 C16 H16 119.7
C11 C16 H16 119.7
C26 C21 C22 117.7(2)
C26 C21 C1 124.82(15)
C22 C21 C1 117.51(19)
C23 C22 C21 120.2(3)
C23 C22 H22 119.9
C21 C22 H22 119.9
C24 C23 C22 121.0(3)
C24 C23 H23 119.5
C22 C23 H23 119.5
C25 C24 C23 119.5(3)
C25 C24 H24 120.2
C23 C24 H24 120.2
C24 C25 C26 119.5(3)
C24 C25 H25 120.2
C26 C25 H25 120.2
C21 C26 C25 122.1(2)
C21 C26 H26 119.0
C25 C26 H26 119.0
C45 C41 O42 109.72(16)
C45 C41 C4 134.09(16)
O42 C41 C4 116.20(14)
C41 O42 C43 106.54(16)
C44 C43 O42 109.1(2)
C44 C43 C46 135.8(3)
O42 C43 C46 115.2(2)
C43 C44 C45 107.8(2)
C43 C44 H44 126.1
C45 C44 H44 126.1
C41 C45 C44 106.9(2)
C41 C45 H45 126.6
C44 C45 H45 126.6
C43 C46 H46A 109.5
C43 C46 H46B 109.5
H46A C46 H46B 109.5
C43 C46 H46C 109.5
H46A C46 H46C 109.5
H46B C46 H46C 109.5
C62 C61 C66 118.1(2)
C62 C61 C6 123.41(18)
C66 C61 C6 118.5(2)
C61 C62 C63 121.0(2)
C61 C62 H62 119.5
C63 C62 H62 119.5
C64 C63 C62 119.7(3)
C64 C63 H63 120.1
C62 C63 H63 120.1
C65 C64 C63 119.2(3)
C65 C64 H64 120.4
C63 C64 H64 120.4
C64 C65 C66 120.3(2)
C64 C65 H65 119.9
C66 C65 H65 119.9
C65 C66 C61 121.6(3)
C65 C66 H66 119.2
C61 C66 H66 119.2

loop_
_geom_bond_atom_site_label_1
_geom_bond_atom_site_label_2
_geom_bond_distance
N1 C1 1.338(2)
N1 C2 1.464(2)
N1 H1 0.88(2)
N2 C5 1.339(2)
N2 C4 1.4606(18)
N2 H2 0.771(18)
O1 C1 1.232(2)
O2 C5 1.2171(18)
O3 C5 1.3440(18)
O3 C6 1.443(2)
C1 C21 1.498(3)
C2 C11 1.519(2)
C2 C3 1.552(2)
C2 H2A 0.9800
C3 C7 1.530(2)
C3 C4 1.543(2)
C3 H3 0.9800
C4 C41 1.492(2)
C4 H4 0.9800
C6 C61 1.484(3)
C6 H6A 0.9700
C6 H6B 0.9700
C7 H7A 0.9600
C7 H7B 0.9600
C7 H7C 0.9600
C11 C12 1.367(3)
C11 C16 1.388(3)
C12 C13 1.401(4)
C12 H12 0.9300
C13 C14 1.369(5)
C13 H13 0.9300
C14 C15 1.346(5)
C14 H14 0.9300
C15 C16 1.381(3)
C15 H15 0.9300
C16 H16 0.9300
C21 C26 1.373(3)
C21 C22 1.381(3)
C22 C23 1.373(4)
C22 H22 0.9300
C23 C24 1.370(5)
C23 H23 0.9300
C24 C25 1.357(4)
C24 H24 0.9300
C25 C26 1.375(3)
C25 H25 0.9300
C26 H26 0.9300
C41 C45 1.332(3)
C41 O42 1.368(2)
O42 C43 1.379(3)
C43 C44 1.326(4)
C43 C46 1.503(4)
C44 C45 1.410(3)
C44 H44 0.9300
C45 H45 0.9300
C46 H46A 0.9600
C46 H46B 0.9600
C46 H46C 0.9600
C61 C62 1.349(3)
C61 C66 1.381(3)
C62 C63 1.390(4)
C62 H62 0.9300
C63 C64 1.382(5)
C63 H63 0.9300
C64 C65 1.353(4)
C64 H64 0.9300
C65 C66 1.364(4)
C65 H65 0.9300
C66 H66 0.9300

loop_
_geom_hbond_atom_site_label_D
_geom_hbond_atom_site_label_H
_geom_hbond_atom_site_label_A
_geom_hbond_distance_DH
_geom_hbond_distance_HA
_geom_hbond_distance_DA
_geom_hbond_angle_DHA
_geom_hbond_site_symmetry_A
N1 H1 O2 0.88(2) 2.30(2) 3.1418(18) 159.9(17) 4_575
N2 H2 O1 0.771(18) 2.155(19) 2.9223(18) 173.6(18) 3_666
C2 H2A O1 0.98 2.53 3.493(2) 166.3 3_666
C6 H6A O42 0.97 2.58 3.510(2) 160.7 4_676

loop_
_geom_torsion_atom_site_label_1
_geom_torsion_atom_site_label_2
_geom_torsion_atom_site_label_3
_geom_torsion_atom_site_label_4
_geom_torsion
C2 N1 C1 O1 2.9(2)
C2 N1 C1 C21 -176.73(13)
C1 N1 C2 C11 -85.11(17)
C1 N1 C2 C3 150.73(14)
N1 C2 C3 C7 163.88(14)
C11 C2 C3 C7 40.44(18)
N1 C2 C3 C4 -71.88(16)
C11 C2 C3 C4 164.67(13)
C5 N2 C4 C41 98.14(17)
C5 N2 C4 C3 -131.87(15)
C7 C3 C4 N2 55.82(16)
C2 C3 C4 N2 -70.57(16)
C7 C3 C4 C41 -178.17(13)
C2 C3 C4 C41 55.44(17)
C4 N2 C5 O2 15.3(3)
C4 N2 C5 O3 -164.99(14)
C6 O3 C5 O2 -3.9(3)
C6 O3 C5 N2 176.46(15)
C5 O3 C6 C61 95.90(18)
N1 C2 C11 C12 125.69(18)
C3 C2 C11 C12 -111.05(19)
N1 C2 C11 C16 -56.0(2)
C3 C2 C11 C16 67.2(2)
C16 C11 C12 C13 -0.8(3)
C2 C11 C12 C13 177.5(2)
C11 C12 C13 C14 0.8(4)
C12 C13 C14 C15 -0.4(5)
C13 C14 C15 C16 0.0(4)
C14 C15 C16 C11 0.0(4)
C12 C11 C16 C15 0.4(3)
C2 C11 C16 C15 -177.89(18)
O1 C1 C21 C26 169.50(19)
N1 C1 C21 C26 -10.9(3)
O1 C1 C21 C22 -9.4(3)
N1 C1 C21 C22 170.2(2)
C26 C21 C22 C23 0.3(5)
C1 C21 C22 C23 179.3(3)
C21 C22 C23 C24 1.2(6)
C22 C23 C24 C25 -1.6(7)
C23 C24 C25 C26 0.5(6)
C22 C21 C26 C25 -1.4(4)
C1 C21 C26 C25 179.6(2)
C24 C25 C26 C21 1.1(4)
N2 C4 C41 C45 10.7(3)
C3 C4 C41 C45 -117.4(2)
N2 C4 C41 O42 -169.13(13)
C3 C4 C41 O42 62.77(17)
C45 C41 O42 C43 0.0(2)
C4 C41 O42 C43 179.85(15)
C41 O42 C43 C44 0.3(2)
C41 O42 C43 C46 -179.3(2)
O42 C43 C44 C45 -0.5(3)
C46 C43 C44 C45 179.0(3)
O42 C41 C45 C44 -0.2(2)
C4 C41 C45 C44 179.9(2)
C43 C44 C45 C41 0.4(3)
O3 C6 C61 C62 -10.1(3)
O3 C6 C61 C66 170.82(16)
C66 C61 C62 C63 -1.6(4)
C6 C61 C62 C63 179.4(3)
C61 C62 C63 C64 -1.0(5)
C62 C63 C64 C65 3.6(5)
C63 C64 C65 C66 -3.5(5)
C64 C65 C66 C61 0.9(4)
C62 C61 C66 C65 1.7(3)
C6 C61 C66 C65 -179.2(2)
